data_2004226
loop_
_publ_author_name
'Reynolds, P. A.'
'Figgis, B. N.'
'Schultz, A. J.'

_publ_contact_author
;
    Dr Philip A. Reynolds
    Research School of Chemistry
    Australian National University
    Canberra ACT 0200
    Australia
;
_publ_section_title
;
 [Ru(ND~3~)~6~](SCN)~3~ at 20 K by Time-of-Flight Neutron Diffraction
;
_journal_issue 12
_journal_name_full 'Acta Crystallographica Section C'
_journal_page_first 2517
_journal_page_last 2520
_journal_paper_doi 10.1107/S0108270195007153
_journal_volume 51
_journal_year 1995
_chemical_formula_moiety '[Ru(ND3)6](SCN)3'
_chemical_formula_structural '[Ru(ND3)6](SCN)3'
_chemical_formula_sum 'C3 D18 N9 Ru S3'
_chemical_formula_weight 395.4
_chemical_name_systematic
;
hexaammineruthenium(III)tristhiocyanate
;
_space_group_IT_number 14
_symmetry_cell_setting monoclinic
_symmetry_space_group_name_Hall '-P 2yn'
_symmetry_space_group_name_H-M 'P 1 21/n 1'
_audit_creation_method from_xtal_archive_file_using_CIFIO
_cell_angle_alpha 90.00000
_cell_angle_beta 104.4(2)
_cell_angle_gamma 90.00000
_cell_formula_units_Z 4
_cell_length_a 13.50(2)
_cell_length_b 9.24(2)
_cell_length_c 11.74(2)
_cell_measurement_reflns_used 'extrapolated X-ray results'
_cell_measurement_temperature 20
_cell_volume 1418(5)
_computing_cell_refinement 'PEAKS, INDEX, LS (Schultz et al.,1984)'
_computing_data_reduction 'ANVRED (Schultz et al., 1984)'
_computing_molecular_graphics xtal_ORTEP
_computing_publication_material xtal_BONDLA_CIFIO
_computing_structure_refinement 'ANVLS (Schultz et al., 1984)'
_diffrn_ambient_temperature 20(2)
_diffrn_measurement_device SCD
_diffrn_radiation_probe neutron
_diffrn_radiation_type Pulsed_neutron
_diffrn_reflns_av_R_equivalents 'R~int~(F^2^) = 0.074'
_diffrn_reflns_limit_h_max 33
_diffrn_reflns_limit_h_min 0
_diffrn_reflns_limit_k_max 3
_diffrn_reflns_limit_k_min -21
_diffrn_reflns_limit_l_max 9
_diffrn_reflns_limit_l_min -26
_diffrn_reflns_number 15507
_exptl_absorpt_correction_T_max 0.794
_exptl_absorpt_correction_T_min 0.756
_exptl_absorpt_correction_type sphere
_exptl_crystal_colour amber
_exptl_crystal_density_diffrn 1.85
_exptl_crystal_density_meas 1.71(1)
_exptl_crystal_density_method 'flotation at 295 K with hydrogeneous crystal'
_exptl_crystal_description prism
_exptl_crystal_F_000 764
_exptl_crystal_size_max 5
_exptl_crystal_size_mid 1.8
_exptl_crystal_size_min 1
_refine_ls_extinction_coef 2.41(8)
_refine_ls_extinction_method 'Zachariasen type 1 isotropic'
_refine_ls_goodness_of_fit_all 0.84
_refine_ls_goodness_of_fit_obs 0.84
_refine_ls_hydrogen_treatment refall
_refine_ls_matrix_type full
_refine_ls_number_constraints 8
_refine_ls_number_parameters 402
_refine_ls_number_reflns 15507
_refine_ls_number_restraints 0
_refine_ls_R_factor_all .133
_refine_ls_R_factor_obs .133
_refine_ls_shift/esd_max 0.05
_refine_ls_shift/esd_mean 0.01
_refine_ls_structure_factor_coef Fsqd
_refine_ls_weighting_scheme sigma
_refine_ls_wR_factor_all .110
_refine_ls_wR_factor_obs .110
_reflns_number_observed '15507 reflections used in refinement'
_reflns_number_total 12807
_reflns_observed_criterion '[minimum I = -1.7\s(I)]'
_cod_data_source_file cr1174.cif
_cod_data_source_block ruam
_cod_original_cell_volume 1418(4)
_cod_original_sg_symbol_Hall -P_2yn
_cod_original_sg_symbol_H-M 'P 21/n'
_cod_database_code 2004226

loop_
_symmetry_equiv_pos_as_xyz
+x,+y,+z
1/2-x,1/2+y,1/2-z
-x,-y,-z
1/2+x,1/2-y,1/2+z

loop_
_atom_site_aniso_label
_atom_site_aniso_U_11
_atom_site_aniso_U_22
_atom_site_aniso_U_33
_atom_site_aniso_U_12
_atom_site_aniso_U_13
_atom_site_aniso_U_23
Ru .0068(2) .0062(2) .0078(2) .00020(10) .0042(2) .0004(2)
N4 .0106(2) .0091(2) .00850(10) -.00030(10) .0040(2) -.00020(10)
H41 .0315(5) .0235(6) .0149(5) -.0077(4) .0046(4) -.0054(4)
H42 .0322(5) .0133(4) .0209(5) -.0002(4) .0115(4) .0033(3)
H43 .0147(5) .0364(9) .0219(7) .0061(5) .0079(5) .0073(5)
N5 .0208(2) .0118(2) .0163(2) -.0006(2) .0136(2) .0005(2)
H51 .029(2) .0250(10) .0163(9) -.0090(10) .0100(10) -.0069(8)
H51a .0180(10) .123(6) .0190(10) -.011(2) .0020(10) .021(2)
H52 .047(2) .0130(10) .020(2) .007(2) .017(2) .0060(10)
H52a .045(3) .018(2) .021(2) -.015(2) .012(2) -.001(2)
H53 .0220(10) .057(2) .033(2) .0150(10) .0170(10) .017(2)
H53a .059(4) .0220(10) .038(2) .013(2) .037(3) .0030(10)
N6 .0112(2) .00820(10) .0140(2) .00120(10) .0060(2) .00100(10)
H61 .0227(5) .0213(6) .0550(10) .0022(4) .0251(6) .0003(6)
H62 .0294(6) .0188(6) .0244(6) .0007(4) .0004(4) -.0065(4)
H63 .0365(6) .0208(6) .0198(5) .0053(4) .0073(5) .0060(4)
N7 .0110(2) .00800(10) .0130(2) .0008(2) .0060(2) .0000(2)
H71 .0240(4) .0204(5) .0276(5) .0018(4) .0166(4) -.0013(4)
H72 .0208(4) .0166(5) .0309(7) -.0043(4) .0075(5) -.0033(4)
H73 .0270(6) .0201(6) .0194(6) .0063(4) .0018(5) .0028(4)
N8 .0107(2) .0106(2) .0089(2) .00070(10) .0022(2) .0006(2)
H81 .0165(4) .0217(6) .0273(7) .0050(4) .0036(4) -.0029(4)
H82 .0223(5) .0176(6) .0228(6) -.0055(4) .0023(5) .0057(4)
H83 .0239(4) .0293(6) .0133(4) -.0002(4) .0058(3) -.0028(4)
N9 .0085(2) .0100(2) .0206(2) -.00110(10) .0034(2) .0022(2)
H91 .0152(7) .0250(10) .036(2) .0062(7) .0016(8) -.0090(10)
H91a .0130(8) .035(2) .0240(10) .0004(9) .0081(8) -.0090(10)
H92 .0200(10) .0160(10) .036(2) -.0050(10) .0010(10) .0070(10)
H92a .021(2) .020(2) .040(3) -.0030(10) .0030(10) -.011(2)
H93 .0225(9) .038(2) .0138(8) -.0059(9) .0069(7) -.0020(9)
H93a .0230(10) .030(2) .0180(10) -.0060(10) -.0050(10) .0120(10)
S1 .0092(4) .0103(5) .0126(5) .0002(4) .0027(4) -.0006(4)
C1 .0097(2) .0095(2) .0122(2) -.0007(2) .0020(2) .0016(2)
N1 .0145(2) .0130(2) .0124(2) -.00160(10) .0016(2) .0015(2)
S2 .0120(4) .0110(5) .0157(6) -.0022(4) .0012(4) -.0030(5)
C2 .0162(3) .0115(2) .0138(3) -.0014(2) .0081(2) -.0008(2)
N2 .0388(3) .0167(2) .0135(2) -.0008(2) .0138(2) -.0006(2)
S3 .0093(4) .0087(5) .0142(5) .0029(4) .0036(4) .0005(4)
C3 .0105(2) .0136(3) .0104(2) -.0010(2) .0047(2) -.0024(2)
N3 .0180(2) .0257(3) .0256(3) -.0074(2) .0152(2) -.0125(2)

loop_
_atom_site_label
_atom_site_fract_x
_atom_site_fract_y
_atom_site_fract_z
_atom_site_U_iso_or_equiv
_atom_site_thermal_displace_type
Ru .24611(4) .75680(6) .49017(5) .0065(2) Uani
N4 .19213(3) .71357(5) .64134(4) .0091(1) Uani
H41 .23159(9) .7709(1) .71273(9) .0235(5) Uani
H42 .19600(9) .6070(1) .6641(1) .0213(4) Uani
H43 .11753(9) .7420(2) .6298(1) .0238(6) Uani
N5 .29892(4) .80395(5) .33849(4) .0148(2) Uani
H51 .2684(2) .7460(3) .2726(2) .023(1) Uani
H51a .2313(3) .816(1) .2611(3) .054(3) Uani
H52 .3002(4) .9106(6) .3213(6) .025(1) Uani
H52a .3280(6) .8978(8) .3377(7) .027(2) Uani
H53 .3792(2) .7775(5) .3566(3) .035(1) Uani
H53a .3319(4) .7251(4) .3055(4) .035(2) Uani
N6 .19336(3) .97258(5) .49221(4) .0106(1) Uani
H61 .12549(9) .9806(2) .5148(2) .0302(6) Uani
H62 .2427(1) 1.0372(1) .5496(1) .0252(5) Uani
H63 .1833(1) 1.0224(1) .4129(1) .0256(5) Uani
N7 .29883(3) .54221(5) .48899(4) .0101(1) Uani
H71 .34454(8) .5280(1) .4315(1) .0222(4) Uani
H72 .24059(8) .4695(1) .4618(1) .0225(5) Uani
H73 .3378(1) .5077(2) .5699(1) .0228(5) Uani
N8 .10399(3) .69055(5) .38412(4) .0101(1) Uani
H81 .04638(8) .7634(1) .3791(1) .0221(5) Uani
H82 .07928(9) .5947(1) .4107(1) .0214(5) Uani
H83 .10993(8) .6722(1) .29968(9) .0219(4) Uani
N9 .38947(3) .81792(5) .59583(5) .0131(2) Uani
H91 .4477(2) .7525(3) .5991(3) .026(1) Uani
H91a .4434(2) .7968(4) .5427(3) .023(1) Uani
H92 .4138(3) .9215(6) .5885(5) .025(1) Uani
H92a .3953(4) .9222(8) .6103(7) .028(2) Uani
H93 .3850(2) .8246(4) .6889(2) .024(1) Uani
H93a .4067(2) .7579(4) .6628(3) .025(1) Uani
S1 .0807(1) .3196(2) .4304(1) .0107(4) Uani
C1 .12690(4) .35679(7) .57054(6) .0106(2) Uani
N1 .16115(3) .38695(5) .66986(4) .0136(2) Uani
S2 .4180(1) .1922(2) .5925(1) .0132(5) Uani
C2 .38012(5) .15835(7) .45100(6) .0130(2) Uani
N2 .35290(5) .13121(6) .35022(5) .0218(2) Uani
S3 .42634(9) .5313(2) .7904(1) .0106(4) Uani
C3 .52909(4) .50404(7) .74241(5) .0111(2) Uani
N3 .60402(4) .48982(7) .71037(5) .0214(2) Uani

loop_
_atom_type_symbol
_atom_type_description
_atom_type_scat_source
H hydrogen 'Sears (1986)'
H deuterium 'Sears (1986)'
Ru ruthenium 'Sears (1986)'
N nitrogen 'Sears (1986)'
S sulfur 'Sears (1986)'
C carbon 'Sears (1986)'

loop_
_geom_angle_atom_site_label_1
_geom_angle_atom_site_label_2
_geom_angle_atom_site_label_3
_geom_angle_site_symmetry_1
_geom_angle_site_symmetry_2
_geom_angle_site_symmetry_3
_geom_angle
N4 Ru N5 . . . 178.94(5)
N4 Ru N6 . . . 88.93(7)
N4 Ru N7 . . . 90.87(6)
N4 Ru N8 . . . 89.30(10)
N4 Ru N9 . . . 90.80(10)
N5 Ru N6 . . . 90.02(7)
N5 Ru N7 . . . 90.18(7)
N5 Ru N8 . . . 90.60(10)
N5 Ru N9 . . . 89.30(10)
N6 Ru N7 . . . 179.74(8)
N6 Ru N8 . . . 91.20(9)
N6 Ru N9 . . . 90.19(9)
N7 Ru N8 . . . 88.98(9)
N7 Ru N9 . . . 89.64(9)
N8 Ru N9 . . . 178.61(4)
Ru N4 H41 . . . 111.80(10)
Ru N4 H42 . . . 113.36(8)
Ru N4 H43 . . . 112.00(10)
H41 N4 H42 . . . 107.70(10)
H41 N4 H43 . . . 105.8(2)
H42 N4 H43 . . . 105.60(10)
N4 H41 H42 . . . 36.06(6)
N4 H41 H43 . . . 36.97(9)
H42 H41 H43 . . . 59.35(8)
N4 H42 H41 . . . 36.20(10)
N4 H42 H43 . . . 37.20(10)
H41 H42 H43 . . . 59.70(10)
N4 H43 H41 . . . 37.20(10)
N4 H43 H42 . . . 37.22(8)
H41 H43 H42 . . . 61.00(10)
Ru N5 H51 . . . 113.6(2)
Ru N5 H51a . . . 108.9(3)
Ru N5 H52a . . . 114.9(5)
Ru N5 H52 . . . 113.3(4)
Ru N5 H53 . . . 108.6(2)
Ru N5 H53a . . . 117.3(3)
H51 N5 H51a . . . 44.8(5)
H51 N5 H52a . . . 127.1(5)
H51 N5 H52 . . . 114.5(4)
H51 N5 H53 . . . 104.2(3)
H51 N5 H53a . . . 53.6(3)
H51a N5 H52a . . . 99.1(6)
H51a N5 H52 . . . 78.1(6)
H51a N5 H53 . . . 139.1(3)
H51a N5 H53a . . . 96.3(5)
H52a N5 H52 . . . 23.0(5)
H52a N5 H53 . . . 79.1(5)
H52a N5 H53a . . . 116.3(6)
H52 N5 H53 . . . 101.2(4)
H52 N5 H53a . . . 128.0(5)
H53 N5 H53a . . . 51.5(4)
N5 H51 H51a . . . 79.1(4)
N5 H51 H52a . . . 26.5(3)
N5 H51 H52 . . . 33.9(2)
N5 H51 H53 . . . 40.8(2)
N5 H51 H53a . . . 65.3(3)
H51a H51 H52a . . . 67.7(5)
H51a H51 H52 . . . 54.3(5)
H51a H51 H53 . . . 113.8(5)
H51a H51 H53a . . . 138.9(6)
H52a H51 H52 . . . 13.4(3)
H52a H51 H53 . . . 46.2(3)
H52a H51 H53a . . . 71.3(4)
H52 H51 H53 . . . 59.6(3)
H52 H51 H53a . . . 84.7(4)
H53 H51 H53a . . . 25.8(3)
N5 H51a H51 . . . 56.1(3)
N5 H51a H52a . . . 36.5(4)
N5 H51a H52 . . . 47.1(3)
N5 H51a H53a . . . 38.5(3)
H51 H51a H52a . . . 84.2(5)
H51 H51a H52 . . . 96.6(5)
H51 H51a H53a . . . 21.4(3)
H52a H51a H52 . . . 12.4(4)
H52a H51a H53a . . . 62.9(4)
H52 H51a H53a . . . 75.2(4)
N5 H52a H51 . . . 26.4(3)
N5 H52a H51a . . . 44.4(4)
N5 H52a H52 . . . 86.0(10)
N5 H52a H53 . . . 54.7(4)
N5 H52a H53a . . . 32.4(4)
H51 H52a H51a . . . 28.1(3)
H51 H52a H52 . . . 75.0(10)
H51 H52a H53 . . . 62.9(4)
H51 H52a H53a . . . 30.1(2)
H51a H52a H52 . . . 47.0(10)
H51a H52a H53 . . . 90.9(6)
H51a H52a H53a . . . 58.2(4)
H52 H52a H53 . . . 138(2)
H52 H52a H53a . . . 105.0(10)
H53 H52a H53a . . . 33.1(3)
N5 H52 H51 . . . 31.6(2)
N5 H52 H51a . . . 54.7(4)
N5 H52 H52a . . . 71.0(10)
N5 H52 H53 . . . 41.0(3)
N5 H52 H53a . . . 25.7(3)
H51 H52 H51a . . . 29.1(4)
H51 H52 H52a . . . 92.0(10)
H51 H52 H53 . . . 58.9(3)
H51 H52 H53a . . . 29.0(2)
H51a H52 H52a . . . 121(2)
H51a H52 H53 . . . 87.9(5)
H51a H52 H53a . . . 58.1(4)
H52a H52 H53 . . . 33.0(10)
H52a H52 H53a . . . 63.0(10)
H53 H52 H53a . . . 30.2(2)
N5 H53 H51 . . . 35.0(2)
N5 H53 H52a . . . 46.1(4)
N5 H53 H52 . . . 37.8(3)
N5 H53 H53a . . . 58.7(4)
H51 H53 H52a . . . 71.0(4)
H51 H53 H52 . . . 61.5(3)
H51 H53 H53a . . . 24.9(3)
H52a H53 H52 . . . 9.5(4)
H52a H53 H53a . . . 95.0(5)
H52 H53 H53a . . . 85.7(4)
N5 H53a H51 . . . 61.1(4)
N5 H53a H51a . . . 45.2(3)
N5 H53a H52a . . . 31.3(3)
N5 H53a H52 . . . 26.4(3)
N5 H53a H53 . . . 69.8(4)
H51 H53a H51a . . . 19.7(4)
H51 H53a H52a . . . 78.6(4)
H51 H53a H52 . . . 66.3(3)
H51 H53a H53 . . . 129.3(6)
H51a H53a H52a . . . 58.9(4)
H51a H53a H52 . . . 46.6(4)
H51a H53a H53 . . . 110.2(5)
H52a H53a H52 . . . 12.3(3)
H52a H53a H53 . . . 51.9(4)
H52 H53a H53 . . . 64.1(4)
Ru N6 H61 . . . 113.46(9)
Ru N6 H62 . . . 113.20(10)
Ru N6 H63 . . . 112.60(10)
H61 N6 H62 . . . 105.6(2)
H61 N6 H63 . . . 106.4(2)
H62 N6 H63 . . . 104.9(2)
N6 H61 H62 . . . 37.10(10)
N6 H61 H63 . . . 36.80(10)
H62 H61 H63 . . . 59.50(10)
N6 H62 H61 . . . 37.20(10)
N6 H62 H63 . . . 37.57(9)
H61 H62 H63 . . . 60.50(10)
N6 H63 H61 . . . 36.80(10)
N6 H63 H62 . . . 37.50(10)
H61 H63 H62 . . . 60.00(10)
Ru N7 H71 . . . 112.51(8)
Ru N7 H72 . . . 112.60(10)
Ru N7 H73 . . . 112.70(10)
H71 N7 H72 . . . 104.50(10)
H71 N7 H73 . . . 108.5(2)
H72 N7 H73 . . . 105.4(2)
N7 H71 H72 . . . 37.58(9)
N7 H71 H73 . . . 35.48(9)
H72 H71 H73 . . . 59.20(10)
N7 H72 H71 . . . 37.89(9)
N7 H72 H73 . . . 37.15(8)
H71 H72 H73 . . . 61.50(10)
N7 H73 H71 . . . 36.10(10)
N7 H73 H72 . . . 37.50(10)
H71 H73 H72 . . . 59.30(10)
Ru N8 H81 . . . 114.40(10)
Ru N8 H82 . . . 113.00(10)
Ru N8 H83 . . . 109.90(10)
H81 N8 H82 . . . 106.7(2)
H81 N8 H83 . . . 107.10(10)
H82 N8 H83 . . . 105.10(10)
N8 H81 H82 . . . 36.70(8)
N8 H81 H83 . . . 36.61(9)
H82 H81 H83 . . . 59.40(10)
N8 H82 H81 . . . 36.60(10)
N8 H82 H83 . . . 37.56(7)
H81 H82 H83 . . . 60.60(10)
N8 H83 H81 . . . 36.24(8)
N8 H83 H82 . . . 37.30(10)
H81 H83 H82 . . . 60.00(10)
Ru N9 H91 . . . 117.9(2)
Ru N9 H91a . . . 105.2(2)
Ru N9 H92a . . . 112.9(3)
Ru N9 H92 . . . 118.0(3)
Ru N9 H93 . . . 109.2(2)
Ru N9 H93a . . . 109.5(2)
H91 N9 H91a . . . 43.2(3)
H91 N9 H92a . . . 124.7(4)
H91 N9 H92 . . . 107.9(3)
H91 N9 H93 . . . 103.5(3)
H91 N9 H93a . . . 65.0(3)
H91a N9 H92a . . . 103.9(5)
H91a N9 H92 . . . 81.1(4)
H91a N9 H93 . . . 141.4(2)
H91a N9 H93a . . . 108.1(3)
H92a N9 H92 . . . 22.9(6)
H92a N9 H93 . . . 78.2(5)
H92a N9 H93a . . . 116.3(5)
H92 N9 H93 . . . 97.4(4)
H92 N9 H93a . . . 127.1(4)
H93 N9 H93a . . . 43.5(3)
N9 H91 H91a . . . 75.6(3)
N9 H91 H92a . . . 27.6(2)
N9 H91 H92 . . . 36.8(2)
N9 H91 H93 . . . 41.0(2)
N9 H91 H93a . . . 55.5(3)
H91a H91 H92a . . . 68.9(4)
H91a H91 H92 . . . 57.5(4)
H91a H91 H93 . . . 113.3(4)
H91a H91 H93a . . . 131.1(4)
H92a H91 H92 . . . 13.1(3)
H92a H91 H93 . . . 45.9(3)
H92a H91 H93a . . . 66.5(4)
H92 H91 H93 . . . 58.7(3)
H92 H91 H93a . . . 79.5(3)
H93 H91 H93a . . . 21.1(3)
N9 H91a H91 . . . 61.2(3)
N9 H91a H92a . . . 35.7(3)
N9 H91a H92 . . . 47.4(3)
N9 H91a H93a . . . 33.0(2)
H91 H91a H92a . . . 85.0(5)
H91 H91a H92 . . . 94.4(5)
H91 H91a H93a . . . 28.3(3)
H92a H91a H92 . . . 11.8(4)
H92a H91a H93a . . . 59.7(3)
H92 H91a H93a . . . 70.6(3)
N9 H92a H91 . . . 27.8(2)
N9 H92a H91a . . . 40.4(3)
N9 H92a H92 . . . 85.0(10)
N9 H92a H93 . . . 55.4(4)
N9 H92a H93a . . . 31.2(3)
H91 H92a H91a . . . 26.1(2)
H91 H92a H92 . . . 67.0(10)
H91 H92a H93 . . . 63.5(4)
H91 H92a H93a . . . 35.6(2)
H91a H92a H92 . . . 45.0(10)
H91a H92a H93 . . . 88.8(5)
H91a H92a H93a . . . 60.7(3)
H92 H92a H93 . . . 129.0(10)
H92 H92a H93a . . . 102.0(10)
H93 H92a H93a . . . 28.1(2)
N9 H92 H91 . . . 35.3(2)
N9 H92 H91a . . . 51.5(3)
N9 H92 H92a . . . 72.0(10)
N9 H92 H93 . . . 43.4(3)
N9 H92 H93a . . . 25.3(2)
H91 H92 H91a . . . 28.2(2)
H91 H92 H92a . . . 100.0(10)
H91 H92 H93 . . . 61.4(3)
H91 H92 H93a . . . 35.4(2)
H91a H92 H92a . . . 124.0(10)
H91a H92 H93 . . . 88.1(4)
H91a H92 H93a . . . 62.0(3)
H92a H92 H93 . . . 40.0(10)
H92a H92 H93a . . . 65.0(10)
H93 H92 H93a . . . 26.2(2)
N9 H93 H91 . . . 35.50(10)
N9 H93 H92a . . . 46.4(3)
N9 H93 H92 . . . 39.2(2)
N9 H93 H93a . . . 56.6(3)
H91 H93 H92a . . . 70.7(4)
H91 H93 H92 . . . 59.9(3)
H91 H93 H93a . . . 28.7(3)
H92a H93 H92 . . . 11.2(4)
H92a H93 H93a . . . 98.6(5)
H92 H93 H93a . . . 88.2(4)
N9 H93a H91 . . . 59.5(3)
N9 H93a H91a . . . 38.9(2)
N9 H93a H92a . . . 32.5(3)
N9 H93a H92 . . . 27.6(2)
N9 H93a H93 . . . 79.9(4)
H91 H93a H91a . . . 20.6(2)
H91 H93a H92a . . . 77.8(4)
H91 H93a H92 . . . 65.1(3)
H91 H93a H93 . . . 130.1(5)
H91a H93a H92a . . . 59.6(3)
H91a H93a H92 . . . 47.4(3)
H91a H93a H93 . . . 112.9(4)
H92a H93a H92 . . . 12.8(3)
H92a H93a H93 . . . 53.3(4)
H92 H93a H93 . . . 65.6(4)
S3 C3 N3 4_464 4_464 4_464 177.24(8)
S2 C2 N2 1_565 1_565 1_565 178.66(9)
S1 C1 N1 . . . 178.10(8)

loop_
_geom_bond_atom_site_label_1
_geom_bond_atom_site_label_2
_geom_bond_site_symmetry_1
_geom_bond_site_symmetry_2
_geom_bond_distance
Ru N4 . . 2.117(3)
Ru N5 . . 2.121(3)
Ru N6 . . 2.119(4)
Ru N7 . . 2.108(4)
Ru N8 . . 2.102(3)
Ru N9 . . 2.100(3)
N4 H41 . . 1.022(2)
N4 H42 . . 1.018(2)
N4 H43 . . 1.017(2)
H41 H42 . . 1.648(3)
H41 H43 . . 1.626(3)
H42 H43 . . 1.621(3)
N5 H51 . . .947(3)
N5 H51a . . 1.121(4)
N5 H52a . . .953(8)
N5 H52 . . 1.007(6)
N5 H53 . . 1.079(3)
N5 H53a . . .982(5)
H51 H51a . . .805(8)
H51 H52a . . 1.701(8)
H51 H52 . . 1.644(7)
H51 H53 . . 1.601(4)
H51 H53a . . .871(6)
H51a H52a . . 1.582(9)
H51a H52 . . 1.344(9)
H51a H53a . . 1.570(8)
H52a H52 . . .395(9)
H52a H53 . . 1.298(9)
H52a H53a . . 1.644(9)
H52 H53 . . 1.613(7)
H52 H53a . . 1.788(8)
H53 H53a . . .901(5)
N6 H61 . . 1.018(2)
N6 H62 . . 1.016(2)
N6 H63 . . 1.017(2)
H61 H62 . . 1.620(3)
H61 H63 . . 1.629(3)
H62 H63 . . 1.612(3)
N7 H71 . . 1.030(2)
N7 H72 . . 1.023(2)
N7 H73 . . 1.016(2)
H71 H72 . . 1.623(3)
H71 H73 . . 1.660(3)
H72 H73 . . 1.621(3)
N8 H81 . . 1.019(2)
N8 H82 . . 1.022(2)
N8 H83 . . 1.028(2)
H81 H82 . . 1.638(4)
H81 H83 . . 1.648(3)
H82 H83 . . 1.628(3)
N9 H91 . . .985(3)
N9 H91a . . 1.088(4)
N9 H92a . . .978(7)
N9 H92 . . 1.022(6)
N9 H93 . . 1.111(3)
N9 H93a . . .943(4)
H91 H91a . . .769(5)
H91 H92a . . 1.738(8)
H91 H92 . . 1.623(7)
H91 H93 . . 1.648(5)
H91 H93a . . 1.036(5)
H91a H92a . . 1.628(9)
H91a H92 . . 1.372(7)
H91a H93a . . 1.646(6)
H92a H92 . . .400(10)
H92a H93 . . 1.322(8)
H92a H93a . . 1.631(9)
H92 H93 . . 1.604(7)
H92 H93a . . 1.760(7)
H93 H93a . . .777(5)
S3 C3 4_464 4_464 1.641(3)
C3 N3 4_464 4_464 1.171(2)
S2 C2 1_565 1_565 1.642(3)
C2 N2 1_565 1_565 1.175(2)
S1 C1 . . 1.645(3)
C1 N1 . . 1.176(2)
